data_7715093
loop_
_publ_author_name
'Zimmerhofer, Fabian'
'Wolf, Eric'
'&#xd6;cal, Baris'
'Olthof, Selina'
'Reimann, Maximilian Kai'
'P&#xf6;ttgen, Rainer'
'Huppertz, Hubert'

_publ_section_title
;
 K<sub>3</sub>Mo<sub>2</sub>O<sub>5.6</sub>F<sub>3.4</sub> and
 K<sub>3</sub>V<sub>2</sub>O<sub>3.3</sub>F<sub>5.7</sub> - exploring
 transition metal cation valence and anion distribution in oxyfluorides.
;
_journal_issue 9
_journal_name_full 'Dalton transactions (Cambridge, England : 2003)'
_journal_page_first 4278
_journal_page_last 4290
_journal_paper_doi 10.1039/d4dt00064a
_journal_volume 53
_journal_year 2024
_chemical_formula_moiety 'F3.4 K3 Mo2 O5.6'
_chemical_formula_sum 'F3.4 K3 Mo2 O5.6'
_chemical_formula_weight 463.349
_chemical_name_common 'potassium fluoridooxidomolybdate'
_chemical_name_systematic 'potassium fluoridooxidomolybdate'
_space_group_crystal_system trigonal
_space_group_IT_number 166
_space_group_name_Hall '-R 3 2"'
_space_group_name_H-M_alt 'R -3 m :H'
_symmetry_Int_Tables_number 166
_audit_update_record
;
2023-12-19 deposited with the CCDC.	2024-02-02 downloaded from the CCDC.
;
_cell_angle_alpha 90
_cell_angle_beta 90
_cell_angle_gamma 120
_cell_formula_units_Z 3
_cell_length_a 5.7983(1)
_cell_length_b 5.7983(1)
_cell_length_c 21.1801(5)
_cell_measurement_reflns_used 4057
_cell_measurement_temperature 300(2)
_cell_measurement_theta_max 36.3695
_cell_measurement_theta_min 4.1708
_cell_volume 616.68(2)
_computing_cell_refinement 'Bruker SAINT-V 8.40B'
_computing_data_collection 'Bruker Apex 4 v2021.4-0'
_computing_data_reduction 'Bruker SAINT-V 8.40B'
_computing_molecular_graphics 'DIAMOND v4.6.8 (Crystal Impact, 2022)'
_computing_structure_refinement 'olex2.refine 1.5 (Bourhis et al., 2015)'
_computing_structure_solution SHELXTL-2018/2
_diffrn_ambient_temperature 300(2)
_diffrn_detector_area_resol_mean 7.4074
_diffrn_measured_fraction_theta_full 0.9820
_diffrn_measured_fraction_theta_max 0.9905
_diffrn_measurement_device_type 'Bruker D8 QUEST PHOTON III C14'
_diffrn_measurement_method '\f and \w shutterless scans'
_diffrn_radiation_monochromator 'multi layered optics'
_diffrn_radiation_type 'Mo K\a'
_diffrn_radiation_wavelength 0.71073
_diffrn_reflns_av_R_equivalents 0.0350
_diffrn_reflns_av_unetI/netI 0.0173
_diffrn_reflns_Laue_measured_fraction_full 0.9820
_diffrn_reflns_Laue_measured_fraction_max 0.9905
_diffrn_reflns_limit_h_max 10
_diffrn_reflns_limit_h_min -10
_diffrn_reflns_limit_k_max 10
_diffrn_reflns_limit_k_min -10
_diffrn_reflns_limit_l_max 39
_diffrn_reflns_limit_l_min -39
_diffrn_reflns_number 11993
_diffrn_reflns_point_group_measured_fraction_full 0.9820
_diffrn_reflns_point_group_measured_fraction_max 0.9905
_diffrn_reflns_theta_full 25.2417
_diffrn_reflns_theta_max 32.49
_diffrn_reflns_theta_min 2.89
_diffrn_source 'Incoatec Microfocus'
_exptl_absorpt_coefficient_mu 4.624
_exptl_absorpt_correction_type multi-scan
_exptl_absorpt_process_details 'Bruker SADABS-2016/2)'
_exptl_crystal_colour red
_exptl_crystal_density_diffrn 3.743
_exptl_crystal_description block
_exptl_crystal_F_000 641.432
_exptl_crystal_size_max 0.02
_exptl_crystal_size_mid 0.02
_exptl_crystal_size_min 0.02
_exptl_transmission_factor_max 0.7481
_exptl_transmission_factor_min 0.6522
_refine_diff_density_max 1.2506
_refine_diff_density_min -0.7931
_refine_diff_density_rms 0.1627
_refine_ls_d_res_high 0.6615
_refine_ls_d_res_low 7.0600
_refine_ls_extinction_coef 0.013(4)
_refine_ls_extinction_expression Fc^*^=kFc[1+0.001xFc^2^\l^3^/sin(2\q)]^-1/4^
_refine_ls_goodness_of_fit_ref 1.0189
_refine_ls_hydrogen_treatment undef
_refine_ls_matrix_type full
_refine_ls_number_constraints 2
_refine_ls_number_parameters 28
_refine_ls_number_reflns 314
_refine_ls_number_restraints 0
_refine_ls_restrained_S_all 1.0189
_refine_ls_R_factor_all 0.0435
_refine_ls_R_factor_gt 0.0416
_refine_ls_shift/su_max -0.0010
_refine_ls_shift/su_mean 0.0002
_refine_ls_structure_factor_coef Fsqd
_refine_ls_weighting_details 'w=1/[\s^2^(Fo^2^)+(0.1223P)^2^+3.0465P] where P=(Fo^2^+2Fc^2^)/3'
_refine_ls_weighting_scheme calc
_refine_ls_wR_factor_gt 0.1535
_refine_ls_wR_factor_ref 0.1589
_reflns_Friedel_coverage 0.0
_reflns_limit_h_max 7
_reflns_limit_h_min 0
_reflns_limit_k_max 4
_reflns_limit_k_min 0
_reflns_limit_l_max 31
_reflns_limit_l_min -29
_reflns_number_gt 291
_reflns_number_total 314
_reflns_threshold_expression I>=2u(I)
_cod_data_source_file d4dt00064a1.cif
_cod_data_source_block Molybdenum
_cod_depositor_comments 'Adding full bibliography for 7715092--7715093.cif.'
_cod_original_sg_symbol_H-M 'R -3 m'
_cod_database_code 7715093
_olex2_refinement_description
;
1. Shared sites
{F1, O1}
2. Uiso/Uaniso restraints and constraints
Uanis(F1) = Uanis(O1)
3. Others
 Fixed Sof: Mo1(0.16) F1(0.0333) O1(0.46665) Mo2(0.006667)
;

loop_
_space_group_symop_id
_space_group_symop_operation_xyz
1 x,y,z
2 -y,x-y,z
3 -x+y,-x,z
4 x-y,-y,-z
5 -x,-x+y,-z
6 y,x,-z
7 -x,-y,-z
8 y,-x+y,-z
9 x-y,x,-z
10 -x+y,y,z
11 x,x-y,z
12 -y,-x,z
13 x+1/3,y+2/3,z+2/3
14 -y+1/3,x-y+2/3,z+2/3
15 -x+y+1/3,-x+2/3,z+2/3
16 x-y+1/3,-y+2/3,-z+2/3
17 -x+1/3,-x+y+2/3,-z+2/3
18 y+1/3,x+2/3,-z+2/3
19 -x+1/3,-y+2/3,-z+2/3
20 y+1/3,-x+y+2/3,-z+2/3
21 x-y+1/3,x+2/3,-z+2/3
22 -x+y+1/3,y+2/3,z+2/3
23 x+1/3,x-y+2/3,z+2/3
24 -y+1/3,-x+2/3,z+2/3
25 x+2/3,y+1/3,z+1/3
26 -y+2/3,x-y+1/3,z+1/3
27 -x+y+2/3,-x+1/3,z+1/3
28 x-y+2/3,-y+1/3,-z+1/3
29 -x+2/3,-x+y+1/3,-z+1/3
30 y+2/3,x+1/3,-z+1/3
31 -x+2/3,-y+1/3,-z+1/3
32 y+2/3,-x+y+1/3,-z+1/3
33 x-y+2/3,x+1/3,-z+1/3
34 -x+y+2/3,y+1/3,z+1/3
35 x+2/3,x-y+1/3,z+1/3
36 -y+2/3,-x+1/3,z+1/3

loop_
_atom_site_label
_atom_site_type_symbol
_atom_site_fract_x
_atom_site_fract_y
_atom_site_fract_z
_atom_site_U_iso_or_equiv
_atom_site_adp_type
_atom_site_occupancy
_atom_site_site_symmetry_order
_atom_site_refinement_flags_posn
_atom_site_refinement_flags_adp
_atom_site_refinement_flags_occupancy
_atom_site_disorder_group
Mo1 Mo 0.004(2) 0.0462(10) 0.39116(4) 0.0206(15) Uani 0.160000 1 . . P .
F1 F 0.4889(2) 0.5111(2) 0.23063(11) 0.0224(6) Uani 0.066600 2 S T P 1
F2 F 0.5 0.0 0.0 0.0474(11) Uani 1.000000 4 S T P 1
K2 K 0.0 0.0 0.20564(9) 0.0327(5) Uani 1.000000 6 S T P .
K1 K 0.0 0.0 0.0 0.0336(6) Uani 1.000000 12 S T P .
Mo2 Mo 0.0 0.0 0.5 0.036(2) Uani 0.080000 12 S T P .
O1 O 0.4889(2) 0.5111(2) 0.23063(11) 0.0224(6) Uani 0.933300 2 S T P 2

loop_
_atom_site_aniso_label
_atom_site_aniso_U_11
_atom_site_aniso_U_22
_atom_site_aniso_U_33
_atom_site_aniso_U_12
_atom_site_aniso_U_13
_atom_site_aniso_U_23
Mo1 0.015(3) 0.0214(17) 0.0262(6) 0.0096(18) 0.0054(10) 0.0007(4)
F1 0.0244(9) 0.0244(9) 0.0248(11) 0.0171(8) 0.0021(4) -0.0021(4)
F2 0.0470(14) 0.070(3) 0.0330(19) 0.0349(14) 0.0104(9) 0.0208(18)
K2 0.0311(6) 0.0311(6) 0.0359(9) 0.0156(3) -0.000000 0.000000
K1 0.0351(7) 0.0351(7) 0.0305(11) 0.0176(4) -0.000000 0.000000
Mo2 0.022(2) 0.022(2) 0.063(7) 0.0109(11) -0.000000 0.000000
O1 0.0244(9) 0.0244(9) 0.0248(11) 0.0171(8) 0.0021(4) -0.0021(4)

loop_
_atom_type_symbol
_atom_type_scat_dispersion_real
_atom_type_scat_dispersion_imag
_atom_type_scat_Cromer_Mann_a1
_atom_type_scat_Cromer_Mann_a2
_atom_type_scat_Cromer_Mann_a3
_atom_type_scat_Cromer_Mann_a4
_atom_type_scat_Cromer_Mann_b1
_atom_type_scat_Cromer_Mann_b2
_atom_type_scat_Cromer_Mann_b3
_atom_type_scat_Cromer_Mann_b4
_atom_type_scat_Cromer_Mann_c
_atom_type_scat_source
_atom_type_scat_dispersion_source
F 0.01756 0.01033 3.53920 2.64120 1.51700 1.02430 10.28250 4.29440 0.26150 26.14760 0.27760 'International Tables Volume C Table 6.1.1.4 (pp. 500-502)' 'Brennan, Cowan, Rev. Sci. Instrum., 1992, 63, 850'
K 0.20133 0.25084 8.21860 7.43980 1.05190 0.86590 12.79490 0.77480 213.18700 41.68410 1.42280 'International Tables Volume C Table 6.1.1.4 (pp. 500-502)' 'Brennan, Cowan, Rev. Sci. Instrum., 1992, 63, 850'
Mo -1.66091 0.69160 3.70250 17.23560 12.88760 3.74290 0.27720 1.09580 11.00400 61.65840 4.38750 'International Tables Volume C Table 6.1.1.4 (pp. 500-502)' 'Brennan, Cowan, Rev. Sci. Instrum., 1992, 63, 850'
O 0.01085 0.00610 3.04850 2.28680 1.54630 0.86700 13.27710 5.70110 0.32390 32.90890 0.25080 'International Tables Volume C Table 6.1.1.4 (pp. 500-502)' 'Brennan, Cowan, Rev. Sci. Instrum., 1992, 63, 850'

loop_
_geom_angle_atom_site_label_1
_geom_angle_atom_site_label_2
_geom_angle_atom_site_label_3
_geom_angle
_geom_angle_site_symmetry_1
_geom_angle_site_symmetry_3
_geom_angle_publ_flag
F1 Mo1 Mo1 106(2) 19 2 ?
F1 Mo1 Mo1 111(2) 21_545 2 ?
F1 Mo1 Mo1 28.9(5) 20_445 2 ?
F2 Mo1 Mo1 139.74(10) 34 2 ?
F2 Mo1 F1 99.3(4) 34 19 ?
F2 Mo1 F1 93.5(4) 34 21_545 ?
F2 Mo1 F1 166.0(4) 34 20_445 ?
O1 Mo1 Mo1 111(2) 21_545 2 ?
O1 Mo1 Mo1 106(2) 19 2 ?
O1 Mo1 Mo1 28.9(5) 20_445 2 ?
O1 Mo1 F1 93.7(3) 19 20_445 ?
O1 Mo1 F1 101.67(18) 21_545 19 ?
O1 Mo1 F1 0.0 19 19 ?
O1 Mo1 F1 88.8(3) 20_445 21_545 ?
O1 Mo1 F1 0.0 20_445 20_445 ?
O1 Mo1 F1 88.8(3) 21_545 20_445 ?
O1 Mo1 F1 0.0 21_545 21_545 ?
O1 Mo1 F1 93.7(3) 20_445 19 ?
O1 Mo1 F1 101.67(18) 19 21_545 ?
O1 Mo1 F2 93.5(4) 21_545 34 ?
O1 Mo1 F2 99.3(4) 19 34 ?
O1 Mo1 F2 166.0(4) 20_445 34 ?
Mo1 F1 Mo1 16.1(4) 20 16 ?
Mo1 F1 Mo1 6.2(3) 20 17 ?
Mo1 F1 Mo1 13.5(3) 18 16 ?
Mo1 F1 Mo1 10.1(5) 18 19 ?
Mo1 F1 Mo1 13.5(3) 20 19 ?
Mo1 F1 Mo1 7.46(17) 18 17 ?
Mo1 F1 Mo1 7.46(17) 21 19 ?
Mo1 F1 Mo1 6.3(7) 21 17 ?
Mo1 F1 Mo1 6.2(3) 21 16 ?
K2 F1 Mo1 163.7(3) 29 19 ?
K2 F1 Mo1 102.7(2) 3_665 19 ?
K2 F1 Mo1 92.7(3) 3 19 ?
K2 F1 Mo1 99.8(3) 3_665 21 ?
K2 F1 Mo1 93.6(3) 3 21 ?
K2 F1 Mo1 92.7(3) 3_665 18 ?
K2 F1 Mo1 102.7(2) 3 18 ?
K2 F1 Mo1 163.7(3) 29 18 ?
K2 F1 Mo1 157.02(14) 29 17 ?
K2 F1 Mo1 99.8(3) 3 17 ?
K2 F1 Mo1 157.02(14) 29 21 ?
K2 F1 Mo1 159.4(2) 29 16 ?
K2 F1 Mo1 93.6(3) 3_665 17 ?
K2 F1 Mo1 89.3(2) 3_665 20 ?
K2 F1 Mo1 89.3(2) 3 16 ?
K2 F1 Mo1 159.4(2) 29 20 ?
K2 F1 Mo1 105.2(2) 3 20 ?
K2 F1 Mo1 105.2(2) 3_665 16 ?
K2 F1 K2 80.63(4) 3_665 29 ?
K2 F1 K2 158.86(10) 3_665 3 ?
K1 F1 Mo1 94.2(2) 29 19 ?
K1 F1 Mo1 97.7(2) 29 16 ?
K1 F1 Mo1 94.2(2) 29 18 ?
K1 F1 Mo1 97.7(2) 29 20 ?
K1 F1 Mo1 101.45(11) 29 21 ?
K1 F1 Mo1 101.45(11) 29 17 ?
K1 F1 K2 101.31(7) 29 29 ?
K1 F1 K2 96.59(5) 29 3 ?
K1 F1 K2 96.59(5) 29 3_665 ?
Mo2 F1 Mo1 68.87(10) 17 17 ?
Mo2 F1 Mo1 76.1(2) 17 18 ?
Mo2 F1 Mo1 72.75(19) 17 16 ?
Mo2 F1 Mo1 76.1(2) 17 19 ?
Mo2 F1 Mo1 72.75(19) 17 20 ?
Mo2 F1 Mo1 68.87(10) 17 21 ?
Mo2 F1 K2 88.38(8) 17 29 ?
Mo2 F1 K2 84.89(5) 17 3 ?
Mo2 F1 K2 84.89(5) 17 3_665 ?
Mo2 F1 K1 170.31(10) 17 29 ?
Mo1 F2 Mo1 6.7(7) 13_544 22_544 ?
Mo1 F2 Mo1 173.3(7) 31 22_544 ?
Mo1 F2 Mo1 180.0 28 22_544 ?
Mo1 F2 Mo1 173.3(7) 28 13_544 ?
Mo1 F2 Mo1 180.0 31 13_544 ?
Mo1 F2 Mo1 6.7(7) 31 28 ?
F1 K2 F1 66.55(8) 29 28_455 ?
F1 K2 F1 116.85(4) 2_655 1_445 ?
F1 K2 F1 99.37(5) 2_655 29 ?
F1 K2 F1 99.37(5) 29 2 ?
F1 K2 F1 158.86(10) 1_445 . ?
F1 K2 F1 66.55(8) 30_445 28_455 ?
F1 K2 F1 158.86(10) 2_655 2 ?
F1 K2 F1 66.55(8) 30_445 29 ?
F1 K2 F1 63.23(8) 3_565 2 ?
F1 K2 F1 131.78(5) 30_445 2 ?
F1 K2 F1 63.23(8) 3 1_445 ?
F1 K2 F1 99.37(5) 30_445 . ?
F1 K2 F1 158.86(10) 3 3_565 ?
F1 K2 F1 99.37(5) 3_565 28_455 ?
F1 K2 F1 116.85(4) . 2 ?
F1 K2 F1 131.78(5) 3 29 ?
F1 K2 F1 65.64(8) 1_445 28_455 ?
F1 K2 F1 65.64(8) 3_565 29 ?
F1 K2 F1 116.85(4) 3 2 ?
F1 K2 F1 116.85(4) 3_565 1_445 ?
F1 K2 F1 131.78(5) 3_565 30_445 ?
F1 K2 F1 99.37(4) 3 28_455 ?
F1 K2 F1 63.23(8) 2_655 . ?
F1 K2 F1 65.64(8) 3 30_445 ?
F1 K2 F1 131.78(5) 2_655 28_455 ?
F1 K2 F1 116.85(4) 3 . ?
F1 K2 F1 54.62(7) 3_565 . ?
F1 K2 F1 54.62(8) 3 2_655 ?
F1 K2 F1 54.62(7) 1_445 2 ?
F1 K2 F1 131.78(5) . 28_455 ?
F1 K2 F1 116.85(4) 3_565 2_655 ?
F1 K2 F1 65.64(8) 2_655 30_445 ?
F1 K2 F1 131.78(5) 1_445 29 ?
O1 K2 F1 0.0 28_455 28_455 ?
O1 K2 F1 158.86(10) 2 2_655 ?
O1 K2 F1 131.78(5) 30_445 3_565 ?
O1 K2 F1 158.86(10) 1_445 . ?
O1 K2 F1 131.78(5) 30_445 2 ?
O1 K2 F1 66.55(8) 28_455 30_445 ?
O1 K2 F1 131.78(5) 2 30_445 ?
O1 K2 F1 158.86(10) . 1_445 ?
O1 K2 F1 65.64(8) . 29 ?
O1 K2 F1 65.64(8) 28_455 2 ?
O1 K2 F1 99.37(4) 30_445 1_445 ?
O1 K2 F1 158.86(10) 2_655 2 ?
O1 K2 F1 65.64(8) 2 28_455 ?
O1 K2 F1 131.78(5) 28_455 . ?
O1 K2 F1 116.85(3) 2 . ?
O1 K2 F1 131.78(5) 3 29 ?
O1 K2 F1 116.85(3) 2 3 ?
O1 K2 F1 65.64(8) 28_455 1_445 ?
O1 K2 F1 116.85(3) . 2 ?
O1 K2 F1 65.64(8) 1_445 28_455 ?
O1 K2 F1 99.37(4) 30_445 . ?
O1 K2 F1 131.78(5) 28_455 2_655 ?
O1 K2 F1 65.64(8) 30_445 2_655 ?
O1 K2 F1 63.23(8) 1_445 3 ?
O1 K2 F1 65.64(8) 30_445 3 ?
O1 K2 F1 99.37(4) 28_455 3_565 ?
O1 K2 F1 99.37(4) 2 29 ?
O1 K2 F1 116.85(3) 2_655 3_565 ?
O1 K2 F1 0.0 2 2 ?
O1 K2 F1 99.37(4) 28_455 3 ?
O1 K2 F1 54.62(8) 2 1_445 ?
O1 K2 F1 116.85(3) 3_565 2_655 ?
O1 K2 F1 63.23(8) 2 3_565 ?
O1 K2 F1 66.55(8) 29 28_455 ?
O1 K2 F1 131.78(5) . 28_455 ?
O1 K2 F1 63.23(8) 3 1_445 ?
O1 K2 F1 99.37(4) . 30_445 ?
O1 K2 F1 0.0 29 29 ?
O1 K2 F1 0.0 . . ?
O1 K2 F1 54.62(8) . 3_565 ?
O1 K2 F1 116.85(3) . 3 ?
O1 K2 F1 66.55(8) 29 30_445 ?
O1 K2 F1 131.78(5) 1_445 29 ?
O1 K2 F1 99.37(4) 1_445 30_445 ?
O1 K2 F1 54.62(8) 1_445 2 ?
O1 K2 F1 99.37(4) 29 2 ?
O1 K2 F1 0.0 1_445 1_445 ?
O1 K2 F1 116.85(3) 1_445 2_655 ?
O1 K2 F1 116.85(3) 1_445 3_565 ?
O1 K2 F1 65.64(8) 29 . ?
O1 K2 F1 131.78(5) 2_655 28_455 ?
O1 K2 F1 99.37(4) 2_655 29 ?
O1 K2 F1 65.64(8) 2_655 30_445 ?
O1 K2 F1 131.78(5) 29 1_445 ?
O1 K2 F1 63.23(8) 2_655 . ?
O1 K2 F1 116.85(3) 2_655 1_445 ?
O1 K2 F1 0.0 2_655 2_655 ?
O1 K2 F1 99.37(4) 29 2_655 ?
O1 K2 F1 54.62(8) 2_655 3 ?
O1 K2 F1 99.37(4) 3_565 28_455 ?
O1 K2 F1 65.64(8) 3_565 29 ?
O1 K2 F1 65.64(8) 29 3_565 ?
O1 K2 F1 63.23(8) 3_565 2 ?
O1 K2 F1 54.62(8) 3_565 . ?
O1 K2 F1 116.85(3) 3_565 1_445 ?
O1 K2 F1 131.78(5) 29 3 ?
O1 K2 F1 0.0 3_565 3_565 ?
O1 K2 F1 158.86(10) 3_565 3 ?
O1 K2 F1 99.37(4) 3 28_455 ?
O1 K2 F1 66.55(8) 30_445 28_455 ?
O1 K2 F1 65.64(8) 3 30_445 ?
O1 K2 F1 116.85(3) 3 2 ?
O1 K2 F1 116.85(3) 3 . ?
O1 K2 F1 66.55(8) 30_445 29 ?
O1 K2 F1 54.62(8) 3 2_655 ?
O1 K2 F1 158.86(10) 3 3_565 ?
O1 K2 F1 0.0 3 3 ?
O1 K2 F1 0.0 30_445 30_445 ?
O1 K2 F1 66.55(8) 28_455 29 ?
O1 K2 F1 63.23(8) . 2_655 ?
O1 K2 F1 131.78(5) 3_565 30_445 ?
O1 K2 O1 65.64(8) 1_445 28_455 ?
O1 K2 O1 66.55(8) 29 28_455 ?
O1 K2 O1 54.62(7) 3_565 . ?
O1 K2 O1 66.55(8) 30_445 28_455 ?
O1 K2 O1 65.64(8) 3_565 29 ?
O1 K2 O1 99.37(4) 3 28_455 ?
O1 K2 O1 116.85(4) 3_565 2_655 ?
O1 K2 O1 131.78(5) 1_445 29 ?
O1 K2 O1 99.37(5) 3_565 28_455 ?
O1 K2 O1 99.37(5) 2_655 29 ?
O1 K2 O1 63.23(8) 3_565 2 ?
O1 K2 O1 54.62(7) 1_445 2 ?
O1 K2 O1 116.85(4) 3_565 1_445 ?
O1 K2 O1 116.85(4) 3 . ?
O1 K2 O1 99.37(5) 29 2 ?
O1 K2 O1 158.86(10) 1_445 . ?
O1 K2 O1 131.78(5) 2_655 28_455 ?
O1 K2 O1 116.85(4) . 2 ?
O1 K2 O1 65.64(8) 2_655 30_445 ?
O1 K2 O1 66.55(8) 30_445 29 ?
O1 K2 O1 63.23(8) 2_655 . ?
O1 K2 O1 158.86(10) 2_655 2 ?
O1 K2 O1 131.78(5) 3 29 ?
O1 K2 O1 65.64(8) 3 30_445 ?
O1 K2 O1 116.85(4) 3 2 ?
O1 K2 O1 99.37(5) 30_445 . ?
O1 K2 O1 63.23(8) 3 1_445 ?
O1 K2 O1 54.62(8) 3 2_655 ?
O1 K2 O1 116.85(4) 2_655 1_445 ?
O1 K2 O1 158.86(10) 3 3_565 ?
O1 K2 O1 131.78(5) 3_565 30_445 ?
O1 K2 O1 131.78(5) . 28_455 ?
O1 K2 O1 131.78(5) 30_445 2 ?
F1 K1 F1 113.35(6) 13_444 29 ?
F1 K1 F1 180.0 28_455 15_554 ?
F1 K1 F1 113.35(6) 30_445 15_554 ?
F1 K1 F1 113.35(6) 28_455 14_544 ?
F1 K1 F1 180.0 30_445 13_444 ?
F1 K1 F1 113.35(7) 30_445 14_544 ?
F1 K1 F1 113.35(7) 15_554 29 ?
F1 K1 F1 180.0 14_544 29 ?
F1 K1 F1 66.65(6) 15_554 13_444 ?
F1 K1 F1 66.65(7) 30_445 29 ?
F1 K1 F1 66.65(7) 15_554 14_544 ?
F1 K1 F1 66.65(7) 14_544 13_444 ?
F1 K1 F1 66.65(6) 28_455 29 ?
F1 K1 F1 113.35(7) 28_455 13_444 ?
F1 K1 F1 66.65(6) 30_445 28_455 ?
O1 K1 F1 113.35(7) 14_544 28_455 ?
O1 K1 F1 66.65(7) 13_444 14_544 ?
O1 K1 F1 66.65(7) 14_544 13_444 ?
O1 K1 F1 113.35(7) 29 13_444 ?
O1 K1 F1 180.0 13_444 30_445 ?
O1 K1 F1 180.0 29 14_544 ?
O1 K1 F1 66.65(7) 28_455 30_445 ?
O1 K1 F1 113.35(7) 29 15_554 ?
O1 K1 F1 66.65(7) 13_444 15_554 ?
O1 K1 F1 66.65(7) 29 28_455 ?
O1 K1 F1 113.35(7) 28_455 13_444 ?
O1 K1 F1 66.65(7) 29 30_445 ?
O1 K1 F1 180.0 28_455 15_554 ?
O1 K1 F1 113.35(7) 13_444 29 ?
O1 K1 F1 0.0 13_444 13_444 ?
O1 K1 F1 0.0 29 29 ?
O1 K1 F1 66.65(7) 14_544 15_554 ?
O1 K1 F1 66.65(7) 15_554 14_544 ?
O1 K1 F1 180.0 30_445 13_444 ?
O1 K1 F1 180.0 15_554 28_455 ?
O1 K1 F1 180.0 14_544 29 ?
O1 K1 F1 66.65(7) 28_455 29 ?
O1 K1 F1 113.35(7) 14_544 30_445 ?
O1 K1 F1 113.35(7) 28_455 14_544 ?
O1 K1 F1 113.35(7) 13_444 28_455 ?
O1 K1 F1 0.0 28_455 28_455 ?
O1 K1 F1 66.65(7) 15_554 13_444 ?
O1 K1 F1 66.65(7) 30_445 29 ?
O1 K1 F1 0.0 14_544 14_544 ?
O1 K1 F1 113.35(7) 30_445 15_554 ?
O1 K1 F1 0.0 15_554 15_554 ?
O1 K1 F1 0.0 30_445 30_445 ?
O1 K1 F1 66.65(7) 30_445 28_455 ?
O1 K1 F1 113.35(7) 30_445 14_544 ?
O1 K1 F1 113.35(7) 15_554 30_445 ?
O1 K1 F1 113.35(7) 15_554 29 ?
O1 K1 O1 66.65(6) 28_455 29 ?
O1 K1 O1 113.35(6) 13_444 29 ?
O1 K1 O1 66.65(7) 14_544 13_444 ?
O1 K1 O1 66.65(6) 15_554 13_444 ?
O1 K1 O1 180.0 14_544 29 ?
O1 K1 O1 113.35(6) 30_445 15_554 ?
O1 K1 O1 66.65(7) 30_445 29 ?
O1 K1 O1 113.35(7) 28_455 13_444 ?
O1 K1 O1 113.35(7) 30_445 14_544 ?
O1 K1 O1 180.0 30_445 13_444 ?
O1 K1 O1 66.65(7) 15_554 14_544 ?
O1 K1 O1 113.35(6) 28_455 14_544 ?
O1 K1 O1 66.65(6) 30_445 28_455 ?
O1 K1 O1 180.0 28_455 15_554 ?
O1 K1 O1 113.35(7) 15_554 29 ?
F1 Mo2 F1 180.0 26 17_545 ?
F1 Mo2 F1 81.73(9) 18_445 17_545 ?
F1 Mo2 F1 98.27(9) 16 25_445 ?
F1 Mo2 F1 180.0 16 27_455 ?
F1 Mo2 F1 98.27(9) 18_445 26 ?
F1 Mo2 F1 98.27(8) 18_445 27_455 ?
F1 Mo2 F1 81.73(8) 27_455 25_445 ?
F1 Mo2 F1 81.73(9) 26 25_445 ?
F1 Mo2 F1 81.73(9) 27_455 26 ?
F1 Mo2 F1 180.0 18_445 25_445 ?
F1 Mo2 F1 81.73(8) 16 17_545 ?
F1 Mo2 F1 98.27(9) 27_455 17_545 ?
F1 Mo2 F1 98.27(8) 25_445 17_545 ?
F1 Mo2 F1 98.27(8) 16 26 ?
F1 Mo2 F1 81.73(8) 18_445 16 ?
O1 Mo2 F1 98.27(8) 27_455 17_545 ?
O1 Mo2 F1 81.73(8) 18_445 16 ?
O1 Mo2 F1 98.27(8) 25_445 17_545 ?
O1 Mo2 F1 81.73(8) 27_455 26 ?
O1 Mo2 F1 81.73(8) 17_545 18_445 ?
O1 Mo2 F1 180.0 27_455 16 ?
O1 Mo2 F1 0.0 25_445 25_445 ?
O1 Mo2 F1 81.73(8) 16 17_545 ?
O1 Mo2 F1 180.0 17_545 26 ?
O1 Mo2 F1 98.27(8) 16 26 ?
O1 Mo2 F1 180.0 16 27_455 ?
O1 Mo2 F1 0.0 16 16 ?
O1 Mo2 F1 98.27(8) 26 16 ?
O1 Mo2 F1 81.73(8) 18_445 17_545 ?
O1 Mo2 F1 98.27(8) 18_445 26 ?
O1 Mo2 F1 81.73(8) 25_445 27_455 ?
O1 Mo2 F1 180.0 18_445 25_445 ?
O1 Mo2 F1 98.27(8) 25_445 16 ?
O1 Mo2 F1 98.27(8) 26 18_445 ?
O1 Mo2 F1 180.0 25_445 18_445 ?
O1 Mo2 F1 98.27(8) 16 25_445 ?
O1 Mo2 F1 180.0 26 17_545 ?
O1 Mo2 F1 98.27(8) 18_445 27_455 ?
O1 Mo2 F1 81.73(8) 26 25_445 ?
O1 Mo2 F1 0.0 27_455 27_455 ?
O1 Mo2 F1 0.0 26 26 ?
O1 Mo2 F1 0.0 18_445 18_445 ?
O1 Mo2 F1 81.73(8) 26 27_455 ?
O1 Mo2 F1 81.73(8) 16 18_445 ?
O1 Mo2 F1 0.0 17_545 17_545 ?
O1 Mo2 F1 98.27(8) 17_545 27_455 ?
O1 Mo2 F1 98.27(8) 17_545 25_445 ?
O1 Mo2 F1 81.73(8) 17_545 16 ?
O1 Mo2 F1 81.73(8) 25_445 26 ?
O1 Mo2 F1 98.27(8) 27_455 18_445 ?
O1 Mo2 F1 81.73(8) 27_455 25_445 ?
O1 Mo2 O1 81.73(8) 16 17_545 ?
O1 Mo2 O1 81.73(9) 18_445 17_545 ?
O1 Mo2 O1 81.73(9) 26 25_445 ?
O1 Mo2 O1 98.27(9) 27_455 17_545 ?
O1 Mo2 O1 98.27(9) 18_445 26 ?
O1 Mo2 O1 98.27(8) 18_445 27_455 ?
O1 Mo2 O1 180.0 16 27_455 ?
O1 Mo2 O1 98.27(9) 16 25_445 ?
O1 Mo2 O1 81.73(9) 27_455 26 ?
O1 Mo2 O1 180.0 18_445 25_445 ?
O1 Mo2 O1 81.73(8) 18_445 16 ?
O1 Mo2 O1 98.27(8) 16 26 ?
O1 Mo2 O1 81.73(8) 27_455 25_445 ?
O1 Mo2 O1 98.27(8) 25_445 17_545 ?
O1 Mo2 O1 180.0 26 17_545 ?
Mo1 O1 Mo1 13.5(3) 18 16 ?
Mo1 O1 Mo1 7.46(17) 21 19 ?
Mo1 O1 Mo1 16.1(4) 20 16 ?
Mo1 O1 Mo1 6.2(3) 20 17 ?
Mo1 O1 Mo1 6.3(7) 21 17 ?
Mo1 O1 Mo1 6.2(3) 21 16 ?
Mo1 O1 Mo1 10.1(5) 18 19 ?
Mo1 O1 Mo1 7.46(17) 18 17 ?
Mo1 O1 Mo1 13.5(3) 20 19 ?
K2 O1 Mo1 163.7(3) 29 18 ?
K2 O1 Mo1 102.7(2) 3 18 ?
K2 O1 Mo1 99.8(3) 3_665 21 ?
K2 O1 Mo1 105.2(2) 3 20 ?
K2 O1 Mo1 92.7(3) 3 19 ?
K2 O1 Mo1 92.7(3) 3_665 18 ?
K2 O1 Mo1 89.3(2) 3 16 ?
K2 O1 Mo1 159.4(2) 29 16 ?
K2 O1 Mo1 102.7(2) 3_665 19 ?
K2 O1 Mo1 93.6(3) 3 21 ?
K2 O1 Mo1 105.2(2) 3_665 16 ?
K2 O1 Mo1 159.4(2) 29 20 ?
K2 O1 Mo1 163.7(3) 29 19 ?
K2 O1 Mo1 89.3(2) 3_665 20 ?
K2 O1 Mo1 157.02(14) 29 17 ?
K2 O1 Mo1 99.8(3) 3 17 ?
K2 O1 Mo1 157.02(14) 29 21 ?
K2 O1 Mo1 93.6(3) 3_665 17 ?
K2 O1 K2 80.63(4) 3_665 29 ?
K2 O1 K2 158.86(10) 3_665 3 ?
K1 O1 Mo1 94.2(2) 29 19 ?
K1 O1 Mo1 97.7(2) 29 16 ?
K1 O1 Mo1 94.2(2) 29 18 ?
K1 O1 Mo1 97.7(2) 29 20 ?
K1 O1 Mo1 101.45(11) 29 21 ?
K1 O1 Mo1 101.45(11) 29 17 ?
K1 O1 K2 101.31(7) 29 29 ?
K1 O1 K2 96.59(5) 29 3 ?
K1 O1 K2 96.59(5) 29 3_665 ?
Mo2 O1 Mo1 76.1(2) 17 19 ?
Mo2 O1 Mo1 68.87(10) 17 17 ?
Mo2 O1 Mo1 76.1(2) 17 18 ?
Mo2 O1 Mo1 68.87(10) 17 21 ?
Mo2 O1 Mo1 72.75(19) 17 20 ?
Mo2 O1 Mo1 72.75(19) 17 16 ?
Mo2 O1 K2 88.38(8) 17 29 ?
Mo2 O1 K2 84.89(5) 17 3 ?
Mo2 O1 K2 84.89(5) 17 3_665 ?
Mo2 O1 K1 170.31(10) 17 29 ?

loop_
_geom_bond_atom_site_label_1
_geom_bond_atom_site_label_2
_geom_bond_distance
_geom_bond_site_symmetry_2
_geom_bond_publ_flag
Mo1 Mo1 0.22(2) 10 ?
Mo1 Mo1 0.513(15) 11 ?
Mo1 Mo1 0.445(12) 2 ?
Mo1 Mo1 0.445(12) 3 ?
Mo1 Mo1 0.291(15) 12 ?
Mo1 F1 1.658(10) 19 ?
Mo1 F1 1.830(10) 21_545 ?
Mo1 F1 2.034(5) 20_445 ?
Mo1 F2 1.895(4) 34 ?
Mo1 O1 2.034(5) 20_445 ?
Mo1 O1 1.658(10) 19 ?
Mo1 O1 1.830(10) 21_545 ?
F1 K2 2.9492(5) 3 ?
F1 K2 2.818(3) 29 ?
F1 K2 2.9492(5) 3_665 ?
F1 K1 2.814(2) 29 ?
F1 Mo2 2.068(2) 17 ?
K2 O1 2.9492(5) . ?
K2 O1 2.9492(5) 2 ?
K2 O1 2.9492(5) 2_655 ?
K2 O1 2.818(3) 28_455 ?
K2 O1 2.9492(5) 3 ?
K2 O1 2.9492(5) 3_565 ?
K2 O1 2.818(3) 29 ?
K2 O1 2.818(3) 30_445 ?
K2 O1 2.9492(5) 1_445 ?
K1 O1 2.814(2) 29 ?
K1 O1 2.814(2) 14_544 ?
K1 O1 2.814(2) 13_444 ?
K1 O1 2.814(2) 28_455 ?
K1 O1 2.814(2) 15_554 ?
K1 O1 2.814(2) 30_445 ?
Mo2 O1 2.068(2) 17_545 ?
Mo2 O1 2.068(2) 18_445 ?
Mo2 O1 2.068(2) 25_445 ?
Mo2 O1 2.068(2) 16 ?
Mo2 O1 2.068(2) 26 ?
Mo2 O1 2.068(2) 27_455 ?

loop_
_geom_torsion_atom_site_label_1
_geom_torsion_atom_site_label_2
_geom_torsion_atom_site_label_3
_geom_torsion_atom_site_label_4
_geom_torsion
_geom_torsion_site_symmetry_1
_geom_torsion_site_symmetry_2
_geom_torsion_site_symmetry_3
_geom_torsion_site_symmetry_4
_geom_torsion_publ_flag
Mo1 Mo1 Mo1 Mo1 0.0 . 10 3 11 ?
Mo1 Mo1 Mo1 Mo1 180.0 . 3 12 11 ?
Mo1 Mo1 Mo1 Mo1 0.0 . 11 3 12 ?
Mo1 Mo1 Mo1 Mo1 180.0 . 3 12 2 ?
Mo1 Mo1 Mo1 Mo1 180.0 . 2 3 11 ?
Mo1 Mo1 Mo1 Mo1 0.0 . 11 3 2 ?
Mo1 Mo1 Mo1 Mo1 0.0 . 11 12 10 ?
Mo1 Mo1 Mo1 Mo1 0.0 . 10 3 2 ?
Mo1 Mo1 Mo1 Mo1 0.0 . 2 12 3 ?
Mo1 Mo1 Mo1 Mo1 0.0 . 2 11 12 ?
Mo1 Mo1 Mo1 Mo1 0.0 . 2 10 12 ?
Mo1 Mo1 Mo1 Mo1 0.0 . 10 3 12 ?
Mo1 Mo1 Mo1 Mo1 180.0 . 11 10 3 ?
Mo1 Mo1 Mo1 Mo1 180.0 . 11 12 2 ?
Mo1 Mo1 Mo1 Mo1 0.0 . 3 2 10 ?
Mo1 Mo1 Mo1 Mo1 180.0 . 10 12 2 ?
Mo1 Mo1 Mo1 Mo1 0.0 . 2 12 11 ?
Mo1 Mo1 Mo1 Mo1 0.0 . 2 12 10 ?
Mo1 Mo1 Mo1 Mo1 0.0 . 2 11 10 ?
Mo1 Mo1 Mo1 Mo1 180.0 . 10 12 11 ?
Mo1 Mo1 Mo1 Mo1 0.0 . 2 3 12 ?
Mo1 Mo1 Mo1 Mo1 180.0 . 2 10 3 ?
Mo1 Mo1 Mo1 Mo1 0.0 . 11 3 10 ?
Mo1 Mo1 Mo1 Mo1 180.0 . 10 12 3 ?
Mo1 Mo1 Mo1 Mo1 0.0 . 11 2 3 ?
Mo1 Mo1 Mo1 Mo1 0.0 . 11 2 10 ?
Mo1 Mo1 Mo1 Mo1 0.0 . 11 10 2 ?
Mo1 Mo1 Mo1 Mo1 180.0 . 10 11 3 ?
Mo1 Mo1 Mo1 Mo1 0.0 . 3 2 12 ?
Mo1 Mo1 Mo1 Mo1 180.0 . 3 2 11 ?
Mo1 Mo1 Mo1 Mo1 180.0 . 12 11 2 ?
Mo1 Mo1 Mo1 Mo1 0.0 . 10 11 2 ?
Mo1 Mo1 Mo1 Mo1 0.0 . 12 11 10 ?
Mo1 Mo1 Mo1 Mo1 0.0 . 3 12 10 ?
Mo1 Mo1 Mo1 Mo1 180.0 . 12 10 3 ?
Mo1 Mo1 Mo1 Mo1 0.0 . 10 11 12 ?
Mo1 Mo1 Mo1 Mo1 180.0 . 12 10 11 ?
Mo1 Mo1 Mo1 Mo1 0.0 . 2 11 3 ?
Mo1 Mo1 Mo1 Mo1 180.0 . 12 10 2 ?
Mo1 Mo1 Mo1 Mo1 0.0 . 10 2 12 ?
Mo1 Mo1 Mo1 Mo1 180.0 . 12 3 11 ?
Mo1 Mo1 Mo1 Mo1 0.0 . 2 3 10 ?
Mo1 Mo1 Mo1 Mo1 0.0 . 12 3 10 ?
Mo1 Mo1 Mo1 Mo1 180.0 . 10 2 11 ?
Mo1 Mo1 Mo1 Mo1 180.0 . 12 3 2 ?
Mo1 Mo1 Mo1 Mo1 180.0 . 2 10 11 ?
Mo1 Mo1 Mo1 Mo1 0.0 . 3 11 2 ?
Mo1 Mo1 Mo1 Mo1 180.0 . 10 2 3 ?
Mo1 Mo1 Mo1 Mo1 0.0 . 3 11 10 ?
Mo1 Mo1 Mo1 Mo1 0.0 . 11 2 12 ?
Mo1 Mo1 Mo1 Mo1 0.0 . 3 11 12 ?
Mo1 Mo1 Mo1 Mo1 0.0 . 12 2 11 ?
Mo1 Mo1 Mo1 Mo1 0.0 . 3 10 12 ?
Mo1 Mo1 Mo1 Mo1 0.0 . 11 10 12 ?
Mo1 Mo1 Mo1 Mo1 0.0 . 3 10 11 ?
Mo1 Mo1 Mo1 Mo1 0.0 . 12 2 3 ?
Mo1 Mo1 Mo1 Mo1 0.0 . 3 10 2 ?
Mo1 Mo1 Mo1 Mo1 0.0 . 11 12 3 ?
Mo1 Mo1 Mo1 Mo1 0.0 . 12 2 10 ?
Mo1 Mo1 Mo1 Mo1 0.0 . 12 11 3 ?
Mo1 Mo1 Mo1 F1 -120.0(4) . 3 11 16 ?
Mo1 Mo1 Mo1 F1 143.4(10) . 2 3 20_445 ?
Mo1 Mo1 Mo1 F1 33.9(3) . 12 11 16 ?
Mo1 Mo1 Mo1 F1 75(3) . 2 3 21_545 ?
Mo1 Mo1 Mo1 F1 -120.0(3) . 2 12 18_445 ?
Mo1 Mo1 Mo1 F1 -144.9(2) . 11 2 20_445 ?
Mo1 Mo1 Mo1 F1 43.7(5) . 2 11 18_445 ?
Mo1 Mo1 Mo1 F1 -27.91(10) . 3 11 18_445 ?
Mo1 Mo1 Mo1 F1 36.6(10) . 12 10 18_445 ?
Mo1 Mo1 Mo1 F1 130.1(2) . 2 10 17_545 ?
Mo1 Mo1 Mo1 F1 -27.91(6) . 2 12 16 ?
Mo1 Mo1 Mo1 F1 -130.1 . 10 2 21_545 ?
Mo1 Mo1 Mo1 F1 144.9(2) . 2 11 17_545 ?
Mo1 Mo1 Mo1 F1 -146.1(4) . 10 12 17_545 ?
Mo1 Mo1 Mo1 F1 -143.4(10) . 10 11 16 ?
Mo1 Mo1 Mo1 F1 -105(5) . 10 12 16 ?
Mo1 Mo1 Mo1 F1 -33.9(10) . 10 11 18_445 ?
Mo1 Mo1 Mo1 F1 105(3) . 12 10 16 ?
Mo1 Mo1 Mo1 F1 31.6(2) . 2 10 18_445 ?
Mo1 Mo1 Mo1 F1 144.9(3) . 3 10 16 ?
Mo1 Mo1 Mo1 F1 -120.0(2) . 2 12 17_545 ?
Mo1 Mo1 Mo1 F1 27.91(8) . 11 3 19 ?
Mo1 Mo1 Mo1 F1 143.43(17) . 12 11 17_545 ?
Mo1 Mo1 Mo1 F1 43.7(4) . 3 10 18_445 ?
Mo1 Mo1 Mo1 F1 75(5) . 12 11 18_445 ?
Mo1 Mo1 Mo1 F1 49.9(3) . 12 3 19 ?
Mo1 Mo1 Mo1 F1 43.7(4) . 2 11 16 ?
Mo1 Mo1 Mo1 F1 43.7(6) . 3 10 17_545 ?
Mo1 Mo1 Mo1 F1 120.0(3) . 11 3 20_445 ?
Mo1 Mo1 Mo1 F1 -75(3) . 10 11 17_545 ?
Mo1 Mo1 Mo1 F1 -148.36(18) . 3 12 17_545 ?
Mo1 Mo1 Mo1 F1 -33.9(10) . 11 12 16 ?
Mo1 Mo1 Mo1 F1 -49.9(2) . 3 12 16 ?
Mo1 Mo1 Mo1 F1 33.9(10) . 2 3 19 ?
Mo1 Mo1 Mo1 F1 -143.4(10) . 11 12 17_545 ?
Mo1 Mo1 Mo1 F1 120.02(8) . 12 2 20_445 ?
Mo1 Mo1 Mo1 F1 -144.9(2) . 10 3 21_545 ?
Mo1 Mo1 Mo1 F1 130.1(4) . 2 10 16 ?
Mo1 Mo1 Mo1 F1 146.1(11) . 12 10 17_545 ?
Mo1 Mo1 Mo1 F1 -143.43(17) . 3 2 20_445 ?
Mo1 Mo1 Mo1 F1 -75(3) . 11 12 18_445 ?
Mo1 Mo1 Mo1 F1 120.0(3) . 11 3 21_545 ?
Mo1 Mo1 Mo1 F1 -43.7(3) . 10 3 19 ?
Mo1 Mo1 Mo1 F1 -33.9(3) . 3 2 19 ?
Mo1 Mo1 Mo1 F1 49.9(3) . 12 3 21_545 ?
Mo1 Mo1 Mo1 F1 -36.6(3) . 10 12 18_445 ?
Mo1 Mo1 Mo1 F1 -43.7(4) . 11 2 19 ?
Mo1 Mo1 Mo1 F1 -75(5) . 3 2 21_545 ?
Mo1 Mo1 Mo1 F1 148.4(2) . 12 3 20_445 ?
Mo1 Mo1 Mo1 F1 -43.7(5) . 11 2 21_545 ?
Mo1 Mo1 Mo1 F1 143.43(15) . 11 10 16 ?
Mo1 Mo1 Mo1 F1 120.0(5) . 12 2 19 ?
Mo1 Mo1 Mo1 F1 75(5) . 11 10 17_545 ?
Mo1 Mo1 Mo1 F1 33.9(3) . 11 10 18_445 ?
Mo1 Mo1 Mo1 F1 -130.1(4) . 10 2 20_445 ?
Mo1 Mo1 Mo1 F1 27.91(11) . 12 2 21_545 ?
Mo1 Mo1 Mo1 F1 -120.0(2) . 3 11 17_545 ?
Mo1 Mo1 Mo1 F1 -31.64(19) . 10 2 19 ?
Mo1 Mo1 Mo1 F1 -49.9(3) . 3 12 18_445 ?
Mo1 Mo1 Mo1 F1 -43.7(5) . 10 3 20_445 ?
Mo1 Mo1 Mo1 F2 -135.6(5) . 2 3 35_445 ?
Mo1 Mo1 Mo1 F2 -139.65(11) . 11 3 35_445 ?
Mo1 Mo1 Mo1 F2 -90(2) . 11 10 25_455 ?
Mo1 Mo1 Mo1 F2 90(2) . 3 2 36_455 ?
Mo1 Mo1 Mo1 F2 -44.4(6) . 12 10 25_455 ?
Mo1 Mo1 Mo1 F2 135.6(5) . 10 11 27 ?
Mo1 Mo1 Mo1 F2 123.7(4) . 3 12 26_445 ?
Mo1 Mo1 Mo1 F2 117.0(3) . 10 3 35_445 ?
Mo1 Mo1 Mo1 F2 -90(2) . 12 11 27 ?
Mo1 Mo1 Mo1 F2 139.65(13) . 2 12 26_445 ?
Mo1 Mo1 Mo1 F2 -117.0(5) . 3 10 25_455 ?
Mo1 Mo1 Mo1 F2 56.3(2) . 10 2 36_455 ?
Mo1 Mo1 Mo1 F2 117.0(5) . 11 2 36_455 ?
Mo1 Mo1 Mo1 F2 90(2) . 10 12 26_445 ?
Mo1 Mo1 Mo1 F2 139.65(9) . 3 11 27 ?
Mo1 Mo1 Mo1 F2 -139.65(6) . 12 2 36_455 ?
Mo1 Mo1 Mo1 F2 -56.3(2) . 2 10 25_455 ?
Mo1 Mo1 Mo1 F2 -123.7(4) . 12 3 35_445 ?
Mo1 Mo1 Mo1 F2 -117.0(5) . 2 11 27 ?
Mo1 Mo1 Mo1 F2 135.6(5) . 11 12 26_445 ?
Mo1 Mo1 Mo1 O1 120.0(5) . 12 2 19 ?
Mo1 Mo1 Mo1 O1 43.7(5) . 2 11 18_445 ?
Mo1 Mo1 Mo1 O1 146.1(11) . 12 10 17_545 ?
Mo1 Mo1 Mo1 O1 143.43(15) . 11 10 16 ?
Mo1 Mo1 Mo1 O1 120.02(8) . 12 2 20_445 ?
Mo1 Mo1 Mo1 O1 -75(3) . 11 12 18_445 ?
Mo1 Mo1 Mo1 O1 27.91(11) . 12 2 21_545 ?
Mo1 Mo1 Mo1 O1 -33.9(10) . 11 12 16 ?
Mo1 Mo1 Mo1 O1 43.7(4) . 3 10 18_445 ?
Mo1 Mo1 Mo1 O1 -36.6(3) . 10 12 18_445 ?
Mo1 Mo1 Mo1 O1 105(3) . 12 10 16 ?
Mo1 Mo1 Mo1 O1 -120.0(4) . 3 11 16 ?
Mo1 Mo1 Mo1 O1 33.9(3) . 11 10 18_445 ?
Mo1 Mo1 Mo1 O1 -146.1(4) . 10 12 17_545 ?
Mo1 Mo1 Mo1 O1 144.9(2) . 2 11 17_545 ?
Mo1 Mo1 Mo1 O1 -120.0(3) . 2 12 18_445 ?
Mo1 Mo1 Mo1 O1 120.0(3) . 11 3 20_445 ?
Mo1 Mo1 Mo1 O1 -43.7(4) . 11 2 19 ?
Mo1 Mo1 Mo1 O1 -148.36(18) . 3 12 17_545 ?
Mo1 Mo1 Mo1 O1 -120.0(2) . 2 12 17_545 ?
Mo1 Mo1 Mo1 O1 -143.43(17) . 3 2 20_445 ?
Mo1 Mo1 Mo1 O1 -43.7(5) . 10 3 20_445 ?
Mo1 Mo1 Mo1 O1 -33.9(3) . 3 2 19 ?
Mo1 Mo1 Mo1 O1 -27.91(10) . 3 11 18_445 ?
Mo1 Mo1 Mo1 O1 -75(5) . 3 2 21_545 ?
Mo1 Mo1 Mo1 O1 75(5) . 11 10 17_545 ?
Mo1 Mo1 Mo1 O1 148.4(2) . 12 3 20_445 ?
Mo1 Mo1 Mo1 O1 -75(3) . 10 11 17_545 ?
Mo1 Mo1 Mo1 O1 49.9(3) . 12 3 19 ?
Mo1 Mo1 Mo1 O1 -27.91(6) . 2 12 16 ?
Mo1 Mo1 Mo1 O1 -33.9(10) . 10 11 18_445 ?
Mo1 Mo1 Mo1 O1 -130.1(4) . 10 2 20_445 ?
Mo1 Mo1 Mo1 O1 130.1(4) . 2 10 16 ?
Mo1 Mo1 Mo1 O1 27.91(8) . 11 3 19 ?
Mo1 Mo1 Mo1 O1 31.6(2) . 2 10 18_445 ?
Mo1 Mo1 Mo1 O1 -31.64(19) . 10 2 19 ?
Mo1 Mo1 Mo1 O1 130.1(2) . 2 10 17_545 ?
Mo1 Mo1 Mo1 O1 -144.9(2) . 11 2 20_445 ?
Mo1 Mo1 Mo1 O1 143.43(17) . 12 11 17_545 ?
Mo1 Mo1 Mo1 O1 -130.1 . 10 2 21_545 ?
Mo1 Mo1 Mo1 O1 33.9(3) . 12 11 16 ?
Mo1 Mo1 Mo1 O1 36.6(10) . 12 10 18_445 ?
Mo1 Mo1 Mo1 O1 75(5) . 12 11 18_445 ?
Mo1 Mo1 Mo1 O1 -143.4(10) . 10 11 16 ?
Mo1 Mo1 Mo1 O1 -43.7(3) . 10 3 19 ?
Mo1 Mo1 Mo1 O1 43.7(4) . 2 11 16 ?
Mo1 Mo1 Mo1 O1 -49.9(3) . 3 12 18_445 ?
Mo1 Mo1 Mo1 O1 75(3) . 2 3 21_545 ?
Mo1 Mo1 Mo1 O1 -49.9(2) . 3 12 16 ?
Mo1 Mo1 Mo1 O1 -120.0(2) . 3 11 17_545 ?
Mo1 Mo1 Mo1 O1 -144.9(2) . 10 3 21_545 ?
Mo1 Mo1 Mo1 O1 143.4(10) . 2 3 20_445 ?
Mo1 Mo1 Mo1 O1 120.0(3) . 11 3 21_545 ?
Mo1 Mo1 Mo1 O1 -105(5) . 10 12 16 ?
Mo1 Mo1 Mo1 O1 -143.4(10) . 11 12 17_545 ?
Mo1 Mo1 Mo1 O1 33.9(10) . 2 3 19 ?
Mo1 Mo1 Mo1 O1 43.7(6) . 3 10 17_545 ?
Mo1 Mo1 Mo1 O1 -43.7(5) . 11 2 21_545 ?
Mo1 Mo1 Mo1 O1 49.9(3) . 12 3 21_545 ?
Mo1 Mo1 Mo1 O1 144.9(3) . 3 10 16 ?
Mo1 Mo1 F1 Mo1 -14.9(15) . 3 21_545 10 ?
Mo1 Mo1 F1 Mo1 131(3) . 10 16 3 ?
Mo1 Mo1 F1 Mo1 -14.9(9) . 12 18_445 10 ?
Mo1 Mo1 F1 Mo1 -90(4) . 11 17_545 3 ?
Mo1 Mo1 F1 Mo1 55.7(13) . 10 16 12 ?
Mo1 Mo1 F1 Mo1 -131(4) . 12 18_445 2 ?
Mo1 Mo1 F1 Mo1 42(2) . 11 17_545 2 ?
Mo1 Mo1 F1 Mo1 116(4) . 3 21_545 11 ?
Mo1 Mo1 F1 Mo1 -75.5(13) . 12 18_445 11 ?
Mo1 Mo1 F1 Mo1 90(3) . 10 16 2 ?
Mo1 Mo1 F1 Mo1 -61(4) . 2 20_445 3 ?
Mo1 Mo1 F1 Mo1 26.7(12) . 3 21_545 12 ?
Mo1 Mo1 F1 Mo1 -33.8(18) . 2 20_445 10 ?
Mo1 Mo1 F1 Mo1 -42(3) . 12 18_445 3 ?
Mo1 Mo1 F1 Mo1 61(3) . 3 21_545 2 ?
Mo1 Mo1 F1 Mo1 -75(3) . 2 20_445 11 ?
Mo1 Mo1 F1 Mo1 116.2(11) . 10 16 11 ?
Mo1 Mo1 F1 Mo1 -33.8(15) . 11 17_545 10 ?
Mo1 Mo1 F1 Mo1 56(5) . 2 20_445 12 ?
Mo1 Mo1 F1 Mo1 26.7(7) . 11 17_545 12 ?
Mo1 Mo1 F1 K2 97(4) . 2 20_445 19_445 ?
Mo1 Mo1 F1 K2 123.8(3) . 10 16 18_545 ?
Mo1 Mo1 F1 K2 -7.6(16) . 3 21_545 20 ?
Mo1 Mo1 F1 K2 34.3 . 11 17_545 16_445 ?
Mo1 Mo1 F1 K2 -65.8(8) . 11 17_545 25_445 ?
Mo1 Mo1 F1 K2 32(5) . 2 20_445 34_445 ?
Mo1 Mo1 F1 K2 93(2) . 3 21_545 36 ?
Mo1 Mo1 F1 K2 -68(4) . 2 20_445 19_545 ?
Mo1 Mo1 F1 K2 -131.1 . 11 17_545 16_545 ?
Mo1 Mo1 F1 K2 23.7(8) . 10 16 26 ?
Mo1 Mo1 F1 K2 -7.36(3) . 12 18_445 17 ?
Mo1 Mo1 F1 K2 -41.6(3) . 10 16 18 ?
Mo1 Mo1 F1 K2 -172.81(3) . 12 18_445 17_445 ?
Mo1 Mo1 F1 K2 157.9(16) . 3 21_545 20_545 ?
Mo1 Mo1 F1 K2 -107.5(6) . 12 18_445 27_455 ?
Mo1 Mo1 F1 K1 -138.5(3) . 10 16 26 ?
Mo1 Mo1 F1 K1 90.4 . 12 18_445 27_455 ?
Mo1 Mo1 F1 K1 -166(4) . 2 20_445 34_445 ?
Mo1 Mo1 F1 K1 -105.3(16) . 3 21_545 36 ?
Mo1 Mo1 F1 K1 132.0 . 11 17_545 25_445 ?
Mo1 Mo1 F1 Mo2 -47.1 . 11 17_545 . ?
Mo1 Mo1 F1 Mo2 42.4(3) . 10 16 2 ?
Mo1 Mo1 F1 Mo2 73.8(15) . 3 21_545 12 ?
Mo1 Mo1 F1 Mo2 -88.75(7) . 12 18_445 3 ?
Mo1 Mo1 F1 Mo2 13(4) . 2 20_445 10 ?
Mo1 Mo1 O1 Mo1 -14.9(15) . 3 21_545 10 ?
Mo1 Mo1 O1 Mo1 -75.5(13) . 12 18_445 11 ?
Mo1 Mo1 O1 Mo1 -131(4) . 12 18_445 2 ?
Mo1 Mo1 O1 Mo1 -75(3) . 2 20_445 11 ?
Mo1 Mo1 O1 Mo1 116.2(11) . 10 16 11 ?
Mo1 Mo1 O1 Mo1 56(5) . 2 20_445 12 ?
Mo1 Mo1 O1 Mo1 -90(4) . 11 17_545 3 ?
Mo1 Mo1 O1 Mo1 -61(4) . 2 20_445 3 ?
Mo1 Mo1 O1 Mo1 26.7(12) . 3 21_545 12 ?
Mo1 Mo1 O1 Mo1 116(4) . 3 21_545 11 ?
Mo1 Mo1 O1 Mo1 90(3) . 10 16 2 ?
Mo1 Mo1 O1 Mo1 61(3) . 3 21_545 2 ?
Mo1 Mo1 O1 Mo1 42(2) . 11 17_545 2 ?
Mo1 Mo1 O1 Mo1 -42(3) . 12 18_445 3 ?
Mo1 Mo1 O1 Mo1 26.7(7) . 11 17_545 12 ?
Mo1 Mo1 O1 Mo1 55.7(13) . 10 16 12 ?
Mo1 Mo1 O1 Mo1 -33.8(18) . 2 20_445 10 ?
Mo1 Mo1 O1 Mo1 131(3) . 10 16 3 ?
Mo1 Mo1 O1 Mo1 -14.9(9) . 12 18_445 10 ?
Mo1 Mo1 O1 Mo1 -33.8(15) . 11 17_545 10 ?
Mo1 Mo1 O1 K2 93(2) . 3 21_545 36 ?
Mo1 Mo1 O1 K2 23.7(8) . 10 16 26 ?
Mo1 Mo1 O1 K2 32(5) . 2 20_445 34_445 ?
Mo1 Mo1 O1 K2 -7.6(16) . 3 21_545 20 ?
Mo1 Mo1 O1 K2 -65.8(8) . 11 17_545 25_445 ?
Mo1 Mo1 O1 K2 -7.36(3) . 12 18_445 17 ?
Mo1 Mo1 O1 K2 -131.1 . 11 17_545 16_545 ?
Mo1 Mo1 O1 K2 123.8(3) . 10 16 18_545 ?
Mo1 Mo1 O1 K2 97(4) . 2 20_445 19_445 ?
Mo1 Mo1 O1 K2 -172.81(3) . 12 18_445 17_445 ?
Mo1 Mo1 O1 K2 -68(4) . 2 20_445 19_545 ?
Mo1 Mo1 O1 K2 -107.5(6) . 12 18_445 27_455 ?
Mo1 Mo1 O1 K2 -41.6(3) . 10 16 18 ?
Mo1 Mo1 O1 K2 157.9(16) . 3 21_545 20_545 ?
Mo1 Mo1 O1 K2 34.3 . 11 17_545 16_445 ?
Mo1 Mo1 O1 K1 -166(4) . 2 20_445 34_445 ?
Mo1 Mo1 O1 K1 132.0 . 11 17_545 25_445 ?
Mo1 Mo1 O1 K1 -105.3(16) . 3 21_545 36 ?
Mo1 Mo1 O1 K1 90.4 . 12 18_445 27_455 ?
Mo1 Mo1 O1 K1 -138.5(3) . 10 16 26 ?
Mo1 Mo1 O1 Mo2 13(4) . 2 20_445 10 ?
Mo1 Mo1 O1 Mo2 42.4(3) . 10 16 2 ?
Mo1 Mo1 O1 Mo2 -88.75(7) . 12 18_445 3 ?
Mo1 Mo1 O1 Mo2 -47.1 . 11 17_545 . ?
Mo1 Mo1 O1 Mo2 73.8(15) . 3 21_545 12 ?
Mo1 F1 Mo1 Mo1 -89.5 . 21_545 10 2 ?
Mo1 F1 Mo1 Mo1 -116.2(16) . 21_545 3 11 ?
Mo1 F1 Mo1 Mo1 75(4) . 19 12 11 ?
Mo1 F1 Mo1 Mo1 -56(4) . 21_545 10 12 ?
Mo1 F1 Mo1 Mo1 131.2(2) . 19 12 2 ?
Mo1 F1 Mo1 Mo1 -41.7 . 20_445 11 2 ?
Mo1 F1 Mo1 Mo1 41.7 . 19 12 3 ?
Mo1 F1 Mo1 Mo1 75(4) . 20_445 2 11 ?
Mo1 F1 Mo1 Mo1 14.9(14) . 19 12 10 ?
Mo1 F1 Mo1 Mo1 -61(5) . 21_545 3 2 ?
Mo1 F1 Mo1 Mo1 61(6) . 20_445 2 3 ?
Mo1 F1 Mo1 Mo1 -131.2 . 21_545 10 3 ?
Mo1 F1 Mo1 Mo1 89.51(14) . 20_445 11 3 ?
Mo1 F1 Mo1 Mo1 34(4) . 20_445 2 10 ?
Mo1 F1 Mo1 Mo1 34(4) . 20_445 11 10 ?
Mo1 F1 Mo1 Mo1 -116.2(15) . 21_545 10 11 ?
Mo1 F1 Mo1 Mo1 14.9(16) . 21_545 3 10 ?
Mo1 F1 Mo1 Mo1 -26.7(17) . 20_445 11 12 ?
Mo1 F1 Mo1 Mo1 -56(4) . 20_445 2 12 ?
Mo1 F1 Mo1 Mo1 -26.7(13) . 21_545 3 12 ?
Mo1 F1 Mo1 F1 0(2400000000000000) . 21_545 10 16 ?
Mo1 F1 Mo1 F1 131.17(10) . 19 12 17_545 ?
Mo1 F1 Mo1 F1 -116.2(16) . 21_545 3 20_445 ?
Mo1 F1 Mo1 F1 -26.7(18) . 21_545 3 19 ?
Mo1 F1 Mo1 F1 41.66(18) . 19 12 16 ?
Mo1 F1 Mo1 F1 34(5) . 20_445 2 21_545 ?
Mo1 F1 Mo1 F1 0(1900000000000000) . 19 12 18_445 ?
Mo1 F1 Mo1 F1 0.0(4) . 21_545 10 18_445 ?
Mo1 F1 Mo1 F1 0.0(3) . 20_445 11 18_445 ?
Mo1 F1 Mo1 F1 89.5 . 20_445 11 16 ?
Mo1 F1 Mo1 F1 -56(4) . 20_445 2 19 ?
Mo1 F1 Mo1 F1 -89.5(4) . 21_545 10 17_545 ?
Mo1 F1 Mo1 F1 0(2300000000000000) . 20_445 11 17_545 ?
Mo1 F1 Mo1 F2 -151(4) . 20_445 2 36_455 ?
Mo1 F1 Mo1 F2 95.5(4) . 21_545 10 25_455 ?
Mo1 F1 Mo1 F2 148.2(14) . 21_545 3 35_445 ?
Mo1 F1 Mo1 F2 -174.9 . 20_445 11 27 ?
Mo1 F1 Mo1 F2 -133.3(2) . 19 12 26_445 ?
Mo1 F1 Mo1 O1 34(5) . 20_445 2 21_545 ?
Mo1 F1 Mo1 O1 -116.2(16) . 21_545 3 20_445 ?
Mo1 F1 Mo1 O1 131.17(10) . 19 12 17_545 ?
Mo1 F1 Mo1 O1 0(1900000000000000) . 19 12 18_445 ?
Mo1 F1 Mo1 O1 0.0(4) . 21_545 10 18_445 ?
Mo1 F1 Mo1 O1 -89.5(4) . 21_545 10 17_545 ?
Mo1 F1 Mo1 O1 0(2300000000000000) . 20_445 11 17_545 ?
Mo1 F1 Mo1 O1 0.0(3) . 20_445 11 18_445 ?
Mo1 F1 Mo1 O1 -56(4) . 20_445 2 19 ?
Mo1 F1 Mo1 O1 89.5 . 20_445 11 16 ?
Mo1 F1 Mo1 O1 -26.7(18) . 21_545 3 19 ?
Mo1 F1 Mo1 O1 0(2400000000000000) . 21_545 10 16 ?
Mo1 F1 Mo1 O1 41.66(18) . 19 12 16 ?
Mo1 O1 Mo1 Mo1 131.2(2) . 19 12 2 ?
Mo1 O1 Mo1 Mo1 -131.2 . 21_545 10 3 ?
Mo1 O1 Mo1 Mo1 -61(5) . 21_545 3 2 ?
Mo1 O1 Mo1 Mo1 -41.7 . 20_445 11 2 ?
Mo1 O1 Mo1 Mo1 14.9(16) . 21_545 3 10 ?
Mo1 O1 Mo1 Mo1 75(4) . 20_445 2 11 ?
Mo1 O1 Mo1 Mo1 -26.7(13) . 21_545 3 12 ?
Mo1 O1 Mo1 Mo1 75(4) . 19 12 11 ?
Mo1 O1 Mo1 Mo1 -116.2(15) . 21_545 10 11 ?
Mo1 O1 Mo1 Mo1 -89.5 . 21_545 10 2 ?
Mo1 O1 Mo1 Mo1 61(6) . 20_445 2 3 ?
Mo1 O1 Mo1 Mo1 14.9(14) . 19 12 10 ?
Mo1 O1 Mo1 Mo1 89.51(14) . 20_445 11 3 ?
Mo1 O1 Mo1 Mo1 34(4) . 20_445 2 10 ?
Mo1 O1 Mo1 Mo1 34(4) . 20_445 11 10 ?
Mo1 O1 Mo1 Mo1 41.7 . 19 12 3 ?
Mo1 O1 Mo1 Mo1 -56(4) . 21_545 10 12 ?
Mo1 O1 Mo1 Mo1 -26.7(17) . 20_445 11 12 ?
Mo1 O1 Mo1 Mo1 -56(4) . 20_445 2 12 ?
Mo1 O1 Mo1 Mo1 -116.2(16) . 21_545 3 11 ?
Mo1 O1 Mo1 F1 -26.7(18) . 21_545 3 19 ?
Mo1 O1 Mo1 F1 34(5) . 20_445 2 21_545 ?
Mo1 O1 Mo1 F1 0.0(4) . 21_545 10 18_445 ?
Mo1 O1 Mo1 F1 -89.5(4) . 21_545 10 17_545 ?
Mo1 O1 Mo1 F1 0.0(3) . 20_445 11 18_445 ?
Mo1 O1 Mo1 F1 0(1900000000000000) . 19 12 18_445 ?
Mo1 O1 Mo1 F1 -56(4) . 20_445 2 19 ?
Mo1 O1 Mo1 F1 131.17(10) . 19 12 17_545 ?
Mo1 O1 Mo1 F1 -116.2(16) . 21_545 3 20_445 ?
Mo1 O1 Mo1 F1 89.5 . 20_445 11 16 ?
Mo1 O1 Mo1 F1 0(2400000000000000) . 21_545 10 16 ?
Mo1 O1 Mo1 F1 41.66(18) . 19 12 16 ?
Mo1 O1 Mo1 F1 0(2300000000000000) . 20_445 11 17_545 ?
Mo1 O1 Mo1 F2 -133.3(2) . 19 12 26_445 ?
Mo1 O1 Mo1 F2 -151(4) . 20_445 2 36_455 ?
Mo1 O1 Mo1 F2 148.2(14) . 21_545 3 35_445 ?
Mo1 O1 Mo1 F2 95.5(4) . 21_545 10 25_455 ?
Mo1 O1 Mo1 F2 -174.9 . 20_445 11 27 ?
Mo1 O1 Mo1 O1 -56(4) . 20_445 2 19 ?
Mo1 O1 Mo1 O1 0.0(3) . 20_445 11 18_445 ?
Mo1 O1 Mo1 O1 131.17(10) . 19 12 17_545 ?
Mo1 O1 Mo1 O1 -26.7(18) . 21_545 3 19 ?
Mo1 O1 Mo1 O1 0(2400000000000000) . 21_545 10 16 ?
Mo1 O1 Mo1 O1 0.0(4) . 21_545 10 18_445 ?
Mo1 O1 Mo1 O1 89.5 . 20_445 11 16 ?
Mo1 O1 Mo1 O1 34(5) . 20_445 2 21_545 ?
Mo1 O1 Mo1 O1 0(1900000000000000) . 19 12 18_445 ?
Mo1 O1 Mo1 O1 41.66(18) . 19 12 16 ?
Mo1 O1 Mo1 O1 -116.2(16) . 21_545 3 20_445 ?
Mo1 O1 Mo1 O1 0(2300000000000000) . 20_445 11 17_545 ?
Mo1 O1 Mo1 O1 -89.5(4) . 21_545 10 17_545 ?
